data_7157319
loop_
_publ_author_name
'Kazia, Armands'
'Melngaile, Renate'
'Mishnev, Anatoly'
'Veliks, Janis'

_publ_section_title
;
 Johnson-Corey-Chaykovsky fluorocyclopropanation of double activated
 alkenes: scope and limitations.
;
_journal_issue 7
_journal_name_full 'Organic &amp; biomolecular chemistry'
_journal_page_first 1384
_journal_page_last 1388
_journal_paper_doi 10.1039/c9ob02712b
_journal_volume 18
_journal_year 2020
_chemical_formula_sum 'C12 H10 F N O2'
_chemical_formula_weight 219.21
_space_group_crystal_system triclinic
_space_group_IT_number 2
_space_group_name_Hall '-P 1'
_space_group_name_H-M_alt 'P -1'
_atom_sites_solution_hydrogens geom
_audit_creation_method SHELXL-2017/1
_audit_update_record
;
2019-12-12 deposited with the CCDC.	2020-01-23 downloaded from the CCDC.
;
_cell_angle_alpha 103.3740(10)
_cell_angle_beta 91.6650(10)
_cell_angle_gamma 93.4330(10)
_cell_formula_units_Z 8
_cell_length_a 9.35850(10)
_cell_length_b 13.58740(10)
_cell_length_c 17.46810(10)
_cell_measurement_reflns_used 34979
_cell_measurement_temperature 170(2)
_cell_measurement_theta_max 77.147
_cell_measurement_theta_min 3.699
_cell_volume 2154.98(3)
_computing_cell_refinement 'CrysAlisPro 1.171.40.35a (Rigaku OD, 2018)'
_computing_data_collection 'CrysAlisPro 1.171.40.35a (Rigaku OD, 2018)'
_computing_data_reduction 'CrysAlisPro 1.171.40.35a (Rigaku OD, 2018)'
_computing_structure_refinement 'SHELXL-2017/1 (Sheldrick, 2017)'
_computing_structure_solution 'SHELXT 2014/4 (Sheldrick, 2014)'
_diffrn_ambient_temperature 170(2)
_diffrn_measured_fraction_theta_full 1.000
_diffrn_measured_fraction_theta_max 0.995
_diffrn_measurement_device_type 'XtaLAB Synergy, Dualflex, HyPix'
_diffrn_measurement_method '\w scans'
_diffrn_radiation_type CuK\a
_diffrn_radiation_wavelength 1.54184
_diffrn_reflns_av_R_equivalents 0.0540
_diffrn_reflns_av_unetI/netI 0.0198
_diffrn_reflns_Laue_measured_fraction_full 1.000
_diffrn_reflns_Laue_measured_fraction_max 0.995
_diffrn_reflns_limit_h_max 10
_diffrn_reflns_limit_h_min -11
_diffrn_reflns_limit_k_max 17
_diffrn_reflns_limit_k_min -16
_diffrn_reflns_limit_l_max 22
_diffrn_reflns_limit_l_min -22
_diffrn_reflns_number 46760
_diffrn_reflns_point_group_measured_fraction_full 1.000
_diffrn_reflns_point_group_measured_fraction_max 0.995
_diffrn_reflns_theta_full 67.684
_diffrn_reflns_theta_max 77.236
_diffrn_reflns_theta_min 3.733
_diffrn_source 'micro-focus sealed X-ray tube'
_exptl_absorpt_coefficient_mu 0.878
_exptl_absorpt_correction_T_max 1.00000
_exptl_absorpt_correction_T_min 0.79539
_exptl_absorpt_correction_type multi-scan
_exptl_absorpt_process_details
;
CrysAlisPro 1.171.40.53 (Rigaku Oxford Diffraction, 2019)
Empirical absorption correction using spherical harmonics,
 implemented in SCALE3 ABSPACK scaling algorithm.
;
_exptl_crystal_colour colourless
_exptl_crystal_density_diffrn 1.351
_exptl_crystal_description block
_exptl_crystal_F_000 912
_exptl_crystal_size_max 0.2
_exptl_crystal_size_mid 0.12
_exptl_crystal_size_min 0.08
_refine_diff_density_max 0.337
_refine_diff_density_min -0.330
_refine_diff_density_rms 0.057
_refine_ls_extinction_coef 0.0025(3)
_refine_ls_extinction_expression Fc^*^=kFc[1+0.001xFc^2^\l^3^/sin(2\q)]^-1/4^
_refine_ls_extinction_method 'SHELXL-2017/1 (Sheldrick 2017)'
_refine_ls_goodness_of_fit_ref 1.058
_refine_ls_hydrogen_treatment constr
_refine_ls_matrix_type full
_refine_ls_number_parameters 582
_refine_ls_number_reflns 9086
_refine_ls_number_restraints 0
_refine_ls_restrained_S_all 1.058
_refine_ls_R_factor_all 0.0537
_refine_ls_R_factor_gt 0.0512
_refine_ls_shift/su_max 0.001
_refine_ls_shift/su_mean 0.000
_refine_ls_structure_factor_coef Fsqd
_refine_ls_weighting_details 'w=1/[\s^2^(Fo^2^)+(0.1028P)^2^+0.2925P] where P=(Fo^2^+2Fc^2^)/3'
_refine_ls_weighting_scheme calc
_refine_ls_wR_factor_gt 0.1593
_refine_ls_wR_factor_ref 0.1626
_reflns_Friedel_coverage 0.000
_reflns_number_gt 8154
_reflns_number_total 9086
_reflns_threshold_expression 'I > 2\s(I)'
_cod_data_source_file c9ob02712b2.cif
_cod_data_source_block ak717b
_cod_depositor_comments 'Adding full bibliography for 7157319.cif.'
_cod_database_code 7157319
_shelx_shelxl_version_number 2017/1
_shelx_space_group_comment
;
The symmetry employed for this shelxl refinement is uniquely defined
by the following loop, which should always be used as a source of
symmetry information in preference to the above space-group names.
They are only intended as comments.
;

loop_
_space_group_symop_operation_xyz
'x, y, z'
'-x, -y, -z'

loop_
_atom_site_label
_atom_site_type_symbol
_atom_site_fract_x
_atom_site_fract_y
_atom_site_fract_z
_atom_site_U_iso_or_equiv
_atom_site_adp_type
_atom_site_occupancy
_atom_site_site_symmetry_order
_atom_site_calc_flag
_atom_site_refinement_flags_posn
_atom_site_refinement_flags_adp
F16 F 0.00461(8) 0.71535(6) 0.27873(4) 0.0469(2) Uani 1 1 d . .
F32 F -0.42462(8) 0.20387(6) 0.29971(4) 0.0495(2) Uani 1 1 d . .
F48 F 1.21004(8) 1.04229(6) 0.21133(4) 0.0477(2) Uani 1 1 d . .
F64 F 0.71213(8) 0.53654(6) 0.21025(4) 0.0477(2) Uani 1 1 d . .
O42 O 0.75308(9) 0.98250(6) 0.12329(5) 0.0398(2) Uani 1 1 d . .
O26 O 0.03073(9) 0.26287(6) 0.38822(5) 0.0410(2) Uani 1 1 d . .
O58 O 0.25524(9) 0.49397(7) 0.12256(5) 0.0415(2) Uani 1 1 d . .
O29 O 0.22224(9) 0.27130(7) 0.31470(5) 0.0461(2) Uani 1 1 d . .
O10 O 0.46228(9) 0.76243(7) 0.36636(5) 0.0412(2) Uani 1 1 d . .
O45 O 0.56274(9) 0.97598(7) 0.19806(5) 0.0456(2) Uani 1 1 d . .
O61 O 0.06364(9) 0.49424(7) 0.19722(5) 0.0488(2) Uani 1 1 d . .
O13 O 0.65252(10) 0.75677(7) 0.29023(5) 0.0486(2) Uani 1 1 d . .
N47 N 0.67946(12) 1.00197(9) 0.39070(6) 0.0490(3) Uani 1 1 d . .
N15 N 0.53453(12) 0.72961(9) 0.09728(6) 0.0495(3) Uani 1 1 d . .
N31 N 0.10708(12) 0.24712(10) 0.12149(7) 0.0509(3) Uani 1 1 d . .
N63 N 0.18050(12) 0.52068(10) 0.39066(6) 0.0515(3) Uani 1 1 d . .
C8 C 0.41883(12) 0.75630(8) 0.23236(6) 0.0341(2) Uani 1 1 d . .
C41 C 0.69051(12) 0.98103(8) 0.19041(7) 0.0351(2) Uani 1 1 d . .
C34 C 1.19562(13) 1.01955(8) 0.28210(6) 0.0355(2) Uani 1 1 d . .
C56 C 0.29701(12) 0.49676(8) 0.25597(6) 0.0349(2) Uani 1 1 d . .
C33 C 1.05773(12) 0.99310(8) 0.30291(6) 0.0333(2) Uani 1 1 d . .
C17 C -0.27197(12) 0.25415(8) 0.20874(7) 0.0350(2) Uani 1 1 d . .
C39 C 0.93903(13) 0.98892(8) 0.24626(6) 0.0343(2) Uani 1 1 d . .
H39 H 0.965049 0.986962 0.194976 0.041 Uiso 1 1 calc R U
C7 C 0.27808(13) 0.76263(8) 0.24431(6) 0.0344(2) Uani 1 1 d . .
H7 H 0.252086 0.768923 0.296116 0.041 Uiso 1 1 calc R U
C1 C 0.16033(12) 0.76097(8) 0.18717(6) 0.0333(2) Uani 1 1 d . .
C22 C -0.41014(13) 0.22823(8) 0.22950(7) 0.0365(3) Uani 1 1 d . .
C54 C 0.69452(13) 0.51358(8) 0.28070(7) 0.0368(3) Uani 1 1 d . .
C9 C 0.52515(13) 0.75881(8) 0.29870(7) 0.0363(2) Uani 1 1 d . .
C57 C 0.19130(13) 0.49468(8) 0.18949(7) 0.0364(3) Uani 1 1 d . .
C49 C 0.55525(12) 0.48976(8) 0.30086(6) 0.0342(2) Uani 1 1 d . .
C6 C 0.02143(13) 0.73622(8) 0.20755(7) 0.0361(3) Uani 1 1 d . .
C23 C -0.15324(13) 0.25736(8) 0.26513(7) 0.0355(2) Uani 1 1 d . .
H23 H -0.179468 0.258256 0.316224 0.043 Uiso 1 1 calc R U
C2 C 0.17414(13) 0.78527(9) 0.11390(7) 0.0381(3) Uani 1 1 d . .
H2 H 0.264182 0.803945 0.098593 0.046 Uiso 1 1 calc R U
C25 C 0.09436(13) 0.26521(8) 0.32159(7) 0.0354(2) Uani 1 1 d . .
C14 C 0.48167(12) 0.74235(9) 0.15702(7) 0.0381(3) Uani 1 1 d . .
C40 C 0.79715(12) 0.98746(8) 0.25712(6) 0.0333(2) Uani 1 1 d . .
C46 C 0.73320(12) 0.99497(9) 0.33175(7) 0.0376(3) Uani 1 1 d . .
C24 C -0.01125(13) 0.25924(8) 0.25466(7) 0.0347(2) Uani 1 1 d . .
C38 C 1.04710(13) 0.96826(9) 0.37630(7) 0.0388(3) Uani 1 1 d . .
H38 H 0.957910 0.949017 0.392336 0.047 Uiso 1 1 calc R U
C55 C 0.43814(13) 0.49034(8) 0.24435(6) 0.0349(2) Uani 1 1 d . .
H55 H 0.464539 0.485592 0.192770 0.042 Uiso 1 1 calc R U
C50 C 0.54065(13) 0.46401(9) 0.37369(7) 0.0398(3) Uani 1 1 d . .
H50 H 0.450191 0.446172 0.388955 0.048 Uiso 1 1 calc R U
C36 C 1.30180(13) 0.99938(9) 0.40175(7) 0.0391(3) Uani 1 1 d . .
H36 H 1.382074 1.001669 0.434938 0.047 Uiso 1 1 calc R U
C30 C 0.05321(13) 0.25304(9) 0.18026(7) 0.0393(3) Uani 1 1 d . .
C37 C 1.16722(13) 0.97199(9) 0.42503(7) 0.0411(3) Uani 1 1 d . .
H37 H 1.158013 0.956085 0.473733 0.049 Uiso 1 1 calc R U
C5 C -0.09801(13) 0.73216(8) 0.15909(7) 0.0394(3) Uani 1 1 d . .
H5 H -0.188426 0.714515 0.174511 0.047 Uiso 1 1 calc R U
C3 C 0.05547(13) 0.78180(9) 0.06415(7) 0.0408(3) Uani 1 1 d . .
H3 H 0.066308 0.797399 0.015445 0.049 Uiso 1 1 calc R U
C35 C 1.31685(12) 1.02328(9) 0.32931(7) 0.0395(3) Uani 1 1 d . .
H35 H 1.406462 1.041322 0.313104 0.047 Uiso 1 1 calc R U
C4 C -0.08002(13) 0.75509(9) 0.08657(7) 0.0401(3) Uani 1 1 d . .
H4 H -0.159234 0.752603 0.052606 0.048 Uiso 1 1 calc R U
C53 C 0.81413(13) 0.51457(9) 0.32853(7) 0.0416(3) Uani 1 1 d . .
H53 H 0.904957 0.531178 0.313080 0.050 Uiso 1 1 calc R U
C62 C 0.23360(12) 0.50940(9) 0.33126(7) 0.0391(3) Uani 1 1 d . .
C51 C 0.65890(14) 0.46485(9) 0.42286(7) 0.0432(3) Uani 1 1 d . .
H51 H 0.647512 0.448476 0.471251 0.052 Uiso 1 1 calc R U
C20 C -0.51618(13) 0.25149(9) 0.11079(7) 0.0418(3) Uani 1 1 d . .
H20 H -0.596558 0.250644 0.077997 0.050 Uiso 1 1 calc R U
C18 C -0.26120(13) 0.28017(9) 0.13577(7) 0.0415(3) Uani 1 1 d . .
H18 H -0.171852 0.299221 0.119807 0.050 Uiso 1 1 calc R U
C21 C -0.53141(13) 0.22642(9) 0.18284(8) 0.0424(3) Uani 1 1 d . .
H21 H -0.621197 0.208866 0.199104 0.051 Uiso 1 1 calc R U
C19 C -0.38124(14) 0.27791(10) 0.08734(8) 0.0447(3) Uani 1 1 d . .
H19 H -0.371811 0.294145 0.038767 0.054 Uiso 1 1 calc R U
C43 C 0.65758(14) 0.97965(10) 0.05560(7) 0.0439(3) Uani 1 1 d . .
H43A H 0.597491 1.036577 0.066451 0.053 Uiso 1 1 calc R U
H43B H 0.596286 0.917421 0.043647 0.053 Uiso 1 1 calc R U
C27 C 0.12536(15) 0.26631(10) 0.45643(7) 0.0450(3) Uani 1 1 d . .
H27A H 0.184352 0.329571 0.469468 0.054 Uiso 1 1 calc R U
H27B H 0.187707 0.210667 0.445569 0.054 Uiso 1 1 calc R U
C52 C 0.79530(13) 0.49009(9) 0.40043(7) 0.0424(3) Uani 1 1 d . .
H52 H 0.874402 0.490508 0.434007 0.051 Uiso 1 1 calc R U
C11 C 0.55695(15) 0.76191(10) 0.43404(7) 0.0443(3) Uani 1 1 d . .
H11A H 0.626032 0.820049 0.444216 0.053 Uiso 1 1 calc R U
H11B H 0.608469 0.700679 0.424394 0.053 Uiso 1 1 calc R U
C59 C 0.16142(15) 0.49212(10) 0.05442(7) 0.0451(3) Uani 1 1 d . .
H59A H 0.104771 0.550891 0.064142 0.054 Uiso 1 1 calc R U
H59B H 0.096929 0.431450 0.042927 0.054 Uiso 1 1 calc R U
C12 C 0.46372(17) 0.76624(12) 0.50249(8) 0.0553(4) Uani 1 1 d . .
H12A H 0.389162 0.712690 0.489307 0.083 Uiso 1 1 calc R U
H12B H 0.421786 0.830484 0.515047 0.083 Uiso 1 1 calc R U
H12C H 0.520263 0.758323 0.547146 0.083 Uiso 1 1 calc R U
C44 C 0.74862(17) 0.98499(12) -0.01207(8) 0.0552(4) Uani 1 1 d . .
H44A H 0.688675 0.987070 -0.057132 0.083 Uiso 1 1 calc R U
H44B H 0.803490 0.926302 -0.024188 0.083 Uiso 1 1 calc R U
H44C H 0.812358 1.045030 0.001495 0.083 Uiso 1 1 calc R U
C60 C 0.25604(18) 0.49319(12) -0.01287(8) 0.0575(4) Uani 1 1 d . .
H60A H 0.198572 0.495923 -0.058660 0.086 Uiso 1 1 calc R U
H60B H 0.307425 0.432782 -0.023701 0.086 Uiso 1 1 calc R U
H60C H 0.322896 0.551571 0.000534 0.086 Uiso 1 1 calc R U
C28 C 0.03274(17) 0.25791(12) 0.52297(8) 0.0562(4) Uani 1 1 d . .
H28A H -0.026588 0.195763 0.508891 0.084 Uiso 1 1 calc R U
H28B H -0.026711 0.314246 0.533976 0.084 Uiso 1 1 calc R U
H28C H 0.091891 0.258310 0.568888 0.084 Uiso 1 1 calc R U

loop_
_atom_site_aniso_label
_atom_site_aniso_U_11
_atom_site_aniso_U_22
_atom_site_aniso_U_33
_atom_site_aniso_U_23
_atom_site_aniso_U_13
_atom_site_aniso_U_12
F16 0.0433(4) 0.0630(4) 0.0356(4) 0.0139(3) 0.0117(3) -0.0023(3)
F32 0.0450(4) 0.0666(5) 0.0389(4) 0.0173(3) 0.0121(3) -0.0048(3)
F48 0.0420(4) 0.0659(5) 0.0379(4) 0.0187(3) 0.0100(3) -0.0037(3)
F64 0.0435(4) 0.0640(5) 0.0368(4) 0.0144(3) 0.0121(3) -0.0015(3)
O42 0.0372(4) 0.0519(5) 0.0315(4) 0.0114(3) 0.0031(3) 0.0054(4)
O26 0.0384(5) 0.0524(5) 0.0329(4) 0.0108(3) 0.0045(3) 0.0037(4)
O58 0.0408(5) 0.0528(5) 0.0308(4) 0.0096(3) 0.0010(3) 0.0025(4)
O29 0.0346(5) 0.0593(5) 0.0432(5) 0.0081(4) 0.0058(4) 0.0067(4)
O10 0.0400(5) 0.0529(5) 0.0312(4) 0.0105(3) 0.0028(3) 0.0051(4)
O45 0.0335(5) 0.0619(5) 0.0391(5) 0.0064(4) 0.0034(3) 0.0049(4)
O61 0.0368(5) 0.0671(6) 0.0415(5) 0.0076(4) 0.0032(4) 0.0132(4)
O13 0.0364(5) 0.0681(6) 0.0397(5) 0.0068(4) 0.0037(4) 0.0125(4)
N47 0.0372(5) 0.0733(7) 0.0377(5) 0.0126(5) 0.0078(4) 0.0114(5)
N15 0.0394(6) 0.0733(7) 0.0365(5) 0.0111(5) 0.0074(4) 0.0123(5)
N31 0.0402(6) 0.0751(8) 0.0406(6) 0.0166(5) 0.0108(5) 0.0140(5)
N63 0.0415(6) 0.0767(8) 0.0387(6) 0.0146(5) 0.0088(5) 0.0147(5)
C8 0.0370(6) 0.0337(5) 0.0312(5) 0.0061(4) 0.0042(4) 0.0032(4)
C41 0.0361(6) 0.0350(5) 0.0332(6) 0.0049(4) 0.0048(4) 0.0047(4)
C34 0.0379(6) 0.0362(5) 0.0320(5) 0.0067(4) 0.0090(4) 0.0012(4)
C56 0.0375(6) 0.0345(5) 0.0330(5) 0.0075(4) 0.0040(4) 0.0040(4)
C33 0.0321(6) 0.0336(5) 0.0330(5) 0.0046(4) 0.0055(4) 0.0020(4)
C17 0.0336(6) 0.0345(5) 0.0365(6) 0.0064(4) 0.0066(4) 0.0032(4)
C39 0.0372(6) 0.0333(5) 0.0321(5) 0.0067(4) 0.0057(4) 0.0009(4)
C7 0.0379(6) 0.0338(5) 0.0312(5) 0.0068(4) 0.0050(4) 0.0014(4)
C1 0.0336(6) 0.0333(5) 0.0322(5) 0.0053(4) 0.0059(4) 0.0025(4)
C22 0.0395(6) 0.0368(5) 0.0331(5) 0.0070(4) 0.0103(4) 0.0018(4)
C54 0.0387(6) 0.0378(5) 0.0330(5) 0.0055(4) 0.0090(4) 0.0023(4)
C9 0.0379(6) 0.0370(5) 0.0330(6) 0.0049(4) 0.0054(4) 0.0059(4)
C57 0.0387(6) 0.0360(5) 0.0339(6) 0.0055(4) 0.0048(5) 0.0067(4)
C49 0.0337(6) 0.0341(5) 0.0340(6) 0.0062(4) 0.0043(4) 0.0027(4)
C6 0.0385(6) 0.0363(5) 0.0323(5) 0.0045(4) 0.0093(4) 0.0018(4)
C23 0.0396(6) 0.0326(5) 0.0345(5) 0.0080(4) 0.0082(4) 0.0009(4)
C2 0.0335(6) 0.0439(6) 0.0383(6) 0.0121(5) 0.0057(5) 0.0019(4)
C25 0.0370(6) 0.0336(5) 0.0349(6) 0.0056(4) 0.0058(4) 0.0056(4)
C14 0.0319(5) 0.0466(6) 0.0354(6) 0.0079(5) 0.0028(4) 0.0053(4)
C40 0.0353(6) 0.0331(5) 0.0312(5) 0.0061(4) 0.0043(4) 0.0030(4)
C46 0.0312(5) 0.0467(6) 0.0350(6) 0.0085(5) 0.0036(4) 0.0061(4)
C24 0.0370(6) 0.0332(5) 0.0341(5) 0.0074(4) 0.0058(4) 0.0038(4)
C38 0.0321(6) 0.0485(6) 0.0368(6) 0.0119(5) 0.0061(4) 0.0008(5)
C55 0.0388(6) 0.0340(5) 0.0319(5) 0.0079(4) 0.0049(4) 0.0013(4)
C50 0.0356(6) 0.0457(6) 0.0409(6) 0.0154(5) 0.0063(5) 0.0024(5)
C36 0.0336(6) 0.0410(6) 0.0407(6) 0.0058(5) -0.0004(4) 0.0028(4)
C30 0.0329(6) 0.0476(6) 0.0389(6) 0.0115(5) 0.0060(5) 0.0077(5)
C37 0.0388(6) 0.0488(6) 0.0370(6) 0.0124(5) 0.0034(5) 0.0036(5)
C5 0.0310(6) 0.0399(6) 0.0455(6) 0.0057(5) 0.0087(5) 0.0021(4)
C3 0.0414(6) 0.0463(6) 0.0371(6) 0.0137(5) 0.0039(5) 0.0047(5)
C35 0.0295(6) 0.0419(6) 0.0454(6) 0.0069(5) 0.0079(5) -0.0002(4)
C4 0.0362(6) 0.0398(6) 0.0426(6) 0.0059(5) -0.0003(5) 0.0045(5)
C53 0.0323(6) 0.0436(6) 0.0467(7) 0.0053(5) 0.0068(5) 0.0022(5)
C62 0.0337(6) 0.0481(6) 0.0368(6) 0.0106(5) 0.0038(5) 0.0075(5)
C51 0.0451(7) 0.0476(6) 0.0400(6) 0.0156(5) 0.0022(5) 0.0059(5)
C20 0.0375(6) 0.0433(6) 0.0430(6) 0.0068(5) 0.0003(5) 0.0044(5)
C18 0.0349(6) 0.0502(6) 0.0430(6) 0.0175(5) 0.0097(5) 0.0035(5)
C21 0.0334(6) 0.0444(6) 0.0468(7) 0.0054(5) 0.0070(5) -0.0007(5)
C19 0.0443(7) 0.0508(7) 0.0417(6) 0.0155(5) 0.0049(5) 0.0063(5)
C43 0.0457(7) 0.0525(7) 0.0338(6) 0.0099(5) -0.0018(5) 0.0082(5)
C27 0.0483(7) 0.0515(7) 0.0344(6) 0.0071(5) 0.0004(5) 0.0079(5)
C52 0.0379(6) 0.0429(6) 0.0448(6) 0.0066(5) -0.0022(5) 0.0058(5)
C11 0.0510(7) 0.0490(6) 0.0329(6) 0.0093(5) -0.0033(5) 0.0074(5)
C59 0.0525(7) 0.0494(6) 0.0319(6) 0.0063(5) -0.0040(5) 0.0069(5)
C12 0.0669(9) 0.0631(8) 0.0366(7) 0.0160(6) 0.0018(6) -0.0051(7)
C44 0.0620(9) 0.0685(9) 0.0372(7) 0.0182(6) 0.0027(6) -0.0018(7)
C60 0.0738(10) 0.0618(8) 0.0351(6) 0.0120(6) -0.0005(6) -0.0109(7)
C28 0.0656(9) 0.0653(8) 0.0379(7) 0.0144(6) 0.0041(6) -0.0041(7)

loop_
_atom_type_symbol
_atom_type_description
_atom_type_scat_dispersion_real
_atom_type_scat_dispersion_imag
_atom_type_scat_source
C C 0.0181 0.0091 'International Tables Vol C Tables 4.2.6.8 and 6.1.1.4'
H H 0.0000 0.0000 'International Tables Vol C Tables 4.2.6.8 and 6.1.1.4'
N N 0.0311 0.0180 'International Tables Vol C Tables 4.2.6.8 and 6.1.1.4'
O O 0.0492 0.0322 'International Tables Vol C Tables 4.2.6.8 and 6.1.1.4'
F F 0.0727 0.0534 'International Tables Vol C Tables 4.2.6.8 and 6.1.1.4'

loop_
_geom_angle_atom_site_label_1
_geom_angle_atom_site_label_2
_geom_angle_atom_site_label_3
_geom_angle
C41 O42 C43 116.08(9)
C25 O26 C27 116.04(9)
C57 O58 C59 116.10(9)
C9 O10 C11 116.08(9)
C7 C8 C14 124.87(11)
C7 C8 C9 121.57(10)
C14 C8 C9 113.50(9)
O45 C41 O42 124.85(11)
O45 C41 C40 122.92(10)
O42 C41 C40 112.23(9)
F48 C34 C35 118.27(10)
F48 C34 C33 117.90(11)
C35 C34 C33 123.83(11)
C55 C56 C62 124.70(11)
C55 C56 C57 121.62(10)
C62 C56 C57 113.65(10)
C34 C33 C38 116.33(11)
C34 C33 C39 118.21(10)
C38 C33 C39 125.39(10)
C22 C17 C18 116.27(11)
C22 C17 C23 118.32(10)
C18 C17 C23 125.32(10)
C40 C39 C33 129.57(10)
C40 C39 H39 115.2
C33 C39 H39 115.2
C8 C7 C1 128.95(10)
C8 C7 H7 115.5
C1 C7 H7 115.5
C6 C1 C2 116.75(11)
C6 C1 C7 117.95(10)
C2 C1 C7 125.27(10)
F32 C22 C21 118.27(10)
F32 C22 C17 117.85(11)
C21 C22 C17 123.88(11)
F64 C54 C53 118.34(10)
F64 C54 C49 118.04(11)
C53 C54 C49 123.62(11)
O13 C9 O10 124.89(11)
O13 C9 C8 123.04(10)
O10 C9 C8 112.07(9)
O61 C57 O58 124.97(11)
O61 C57 C56 123.08(10)
O58 C57 C56 111.94(10)
C54 C49 C50 116.72(11)
C54 C49 C55 118.04(10)
C50 C49 C55 125.20(10)
F16 C6 C5 118.49(10)
F16 C6 C1 117.99(10)
C5 C6 C1 123.52(10)
C24 C23 C17 129.88(10)
C24 C23 H23 115.1
C17 C23 H23 115.1
C3 C2 C1 120.74(10)
C3 C2 H2 119.6
C1 C2 H2 119.6
O29 C25 O26 124.85(11)
O29 C25 C24 123.00(10)
O26 C25 C24 112.15(9)
N15 C14 C8 178.22(13)
C39 C40 C46 124.80(11)
C39 C40 C41 121.65(10)
C46 C40 C41 113.53(9)
N47 C46 C40 178.39(13)
C23 C24 C30 124.71(11)
C23 C24 C25 121.50(10)
C30 C24 C25 113.77(10)
C37 C38 C33 120.95(11)
C37 C38 H38 119.5
C33 C38 H38 119.5
C56 C55 C49 129.33(10)
C56 C55 H55 115.3
C49 C55 H55 115.3
C51 C50 C49 120.74(11)
C51 C50 H50 119.6
C49 C50 H50 119.6
C35 C36 C37 120.30(11)
C35 C36 H36 119.8
C37 C36 H36 119.8
N31 C30 C24 178.51(13)
C38 C37 C36 120.44(11)
C38 C37 H37 119.8
C36 C37 H37 119.8
C6 C5 C4 118.12(10)
C6 C5 H5 120.9
C4 C5 H5 120.9
C2 C3 C4 120.30(11)
C2 C3 H3 119.9
C4 C3 H3 119.9
C34 C35 C36 118.14(10)
C34 C35 H35 120.9
C36 C35 H35 120.9
C5 C4 C3 120.54(11)
C5 C4 H4 119.7
C3 C4 H4 119.7
C54 C53 C52 118.00(11)
C54 C53 H53 121.0
C52 C53 H53 121.0
N63 C62 C56 178.36(13)
C50 C51 C52 120.35(11)
C50 C51 H51 119.8
C52 C51 H51 119.8
C21 C20 C19 120.31(12)
C21 C20 H20 119.8
C19 C20 H20 119.8
C19 C18 C17 121.02(11)
C19 C18 H18 119.5
C17 C18 H18 119.5
C22 C21 C20 118.13(11)
C22 C21 H21 120.9
C20 C21 H21 120.9
C18 C19 C20 120.38(11)
C18 C19 H19 119.8
C20 C19 H19 119.8
O42 C43 C44 107.39(11)
O42 C43 H43A 110.2
C44 C43 H43A 110.2
O42 C43 H43B 110.2
C44 C43 H43B 110.2
H43A C43 H43B 108.5
O26 C27 C28 107.16(11)
O26 C27 H27A 110.3
C28 C27 H27A 110.3
O26 C27 H27B 110.3
C28 C27 H27B 110.3
H27A C27 H27B 108.5
C53 C52 C51 120.55(12)
C53 C52 H52 119.7
C51 C52 H52 119.7
O10 C11 C12 106.60(11)
O10 C11 H11A 110.4
C12 C11 H11A 110.4
O10 C11 H11B 110.4
C12 C11 H11B 110.4
H11A C11 H11B 108.6
O58 C59 C60 106.63(11)
O58 C59 H59A 110.4
C60 C59 H59A 110.4
O58 C59 H59B 110.4
C60 C59 H59B 110.4
H59A C59 H59B 108.6
C11 C12 H12A 109.5
C11 C12 H12B 109.5
H12A C12 H12B 109.5
C11 C12 H12C 109.5
H12A C12 H12C 109.5
H12B C12 H12C 109.5
C43 C44 H44A 109.5
C43 C44 H44B 109.5
H44A C44 H44B 109.5
C43 C44 H44C 109.5
H44A C44 H44C 109.5
H44B C44 H44C 109.5
C59 C60 H60A 109.5
C59 C60 H60B 109.5
H60A C60 H60B 109.5
C59 C60 H60C 109.5
H60A C60 H60C 109.5
H60B C60 H60C 109.5
C27 C28 H28A 109.5
C27 C28 H28B 109.5
H28A C28 H28B 109.5
C27 C28 H28C 109.5
H28A C28 H28C 109.5
H28B C28 H28C 109.5

loop_
_geom_bond_atom_site_label_1
_geom_bond_atom_site_label_2
_geom_bond_distance
F16 C6 1.3491(13)
F32 C22 1.3507(12)
F48 C34 1.3504(12)
F64 C54 1.3498(13)
O42 C41 1.3293(13)
O42 C43 1.4531(14)
O26 C25 1.3287(13)
O26 C27 1.4539(14)
O58 C57 1.3271(13)
O58 C59 1.4530(14)
O29 C25 1.2061(14)
O10 C9 1.3275(13)
O10 C11 1.4583(14)
O45 C41 1.2067(14)
O61 C57 1.2060(14)
O13 C9 1.2066(14)
N47 C46 1.1458(15)
N15 C14 1.1490(15)
N31 C30 1.1453(15)
N63 C62 1.1458(15)
C8 C7 1.3443(16)
C8 C14 1.4341(14)
C8 C9 1.4982(15)
C41 C40 1.4955(15)
C34 C35 1.3745(17)
C34 C33 1.3995(15)
C56 C55 1.3470(16)
C56 C62 1.4368(15)
C56 C57 1.4976(16)
C33 C38 1.4038(15)
C33 C39 1.4557(16)
C17 C22 1.3998(15)
C17 C18 1.4041(16)
C17 C23 1.4552(16)
C39 C40 1.3464(16)
C39 H39 0.9300
C7 C1 1.4609(15)
C7 H7 0.9300
C1 C6 1.3998(15)
C1 C2 1.4012(15)
C22 C21 1.3735(17)
C54 C53 1.3748(17)
C54 C49 1.3987(16)
C49 C50 1.4035(15)
C49 C55 1.4551(16)
C6 C5 1.3730(17)
C23 C24 1.3461(16)
C23 H23 0.9300
C2 C3 1.3818(17)
C2 H2 0.9300
C25 C24 1.4932(16)
C40 C46 1.4350(14)
C24 C30 1.4356(15)
C38 C37 1.3816(17)
C38 H38 0.9300
C55 H55 0.9300
C50 C51 1.3789(17)
C50 H50 0.9300
C36 C35 1.3862(16)
C36 C37 1.3906(16)
C36 H36 0.9300
C37 H37 0.9300
C5 C4 1.3852(16)
C5 H5 0.9300
C3 C4 1.3901(16)
C3 H3 0.9300
C35 H35 0.9300
C4 H4 0.9300
C53 C52 1.3849(17)
C53 H53 0.9300
C51 C52 1.3926(18)
C51 H51 0.9300
C20 C21 1.3869(17)
C20 C19 1.3911(17)
C20 H20 0.9300
C18 C19 1.3811(18)
C18 H18 0.9300
C21 H21 0.9300
C19 H19 0.9300
C43 C44 1.4897(17)
C43 H43A 0.9700
C43 H43B 0.9700
C27 C28 1.4911(17)
C27 H27A 0.9700
C27 H27B 0.9700
C52 H52 0.9300
C11 C12 1.4929(17)
C11 H11A 0.9700
C11 H11B 0.9700
C59 C60 1.4941(18)
C59 H59A 0.9700
C59 H59B 0.9700
C12 H12A 0.9600
C12 H12B 0.9600
C12 H12C 0.9600
C44 H44A 0.9600
C44 H44B 0.9600
C44 H44C 0.9600
C60 H60A 0.9600
C60 H60B 0.9600
C60 H60C 0.9600
C28 H28A 0.9600
C28 H28B 0.9600
C28 H28C 0.9600
